data_7107101
loop_
_publ_author_name
'Tanushree Ganguly'
'Benjamin B. Kasten'
'Dejan-Kresimir Bucar'
'Leonard R. MacGillivray'
'Clifford E. Berkman'
'Paul D. Benny'

_publ_section_title
;
 The hydrazide/hydrazone click reaction as a biomolecule labeling strategy
 for M(CO)3 (M = Re, 99mTc) radiopharmaceuticals
;
_journal_name_full Chem.Commun.
_journal_page_first 12846
_journal_paper_doi 10.1039/c1cc15451f
_journal_volume 47
_journal_year 2011
_chemical_formula_moiety 'C24 H20 N6 O6 Re, 1.5(C6 H6), C F3 O3 S'
_chemical_formula_sum 'C34 H29 F3 N6 O9 Re S'
_chemical_formula_weight 940.89
_space_group_IT_number 2
_symmetry_cell_setting triclinic
_symmetry_space_group_name_Hall '-P 1'
_symmetry_space_group_name_H-M 'P -1'
_atom_sites_solution_hydrogens geom
_atom_sites_solution_primary direct
_atom_sites_solution_secondary difmap
_audit_creation_date 2010-04-08T02:13:51-00:00
_audit_creation_method 'WinGX routine CIF_UPDATE'
_cell_angle_alpha 92.749(5)
_cell_angle_beta 109.576(5)
_cell_angle_gamma 101.608(5)
_cell_formula_units_Z 2
_cell_length_a 10.9711(12)
_cell_length_b 11.6456(13)
_cell_length_c 15.6740(17)
_cell_measurement_reflns_used 8591
_cell_measurement_temperature 125(2)
_cell_measurement_theta_max 27.88
_cell_measurement_theta_min 1.00
_cell_volume 1833.7(4)
_computing_cell_refinement 'HKL Scalepack (Otwinowski & Minor, 1997)'
_computing_data_collection 'Collect (Nonius BV, 1997-2000)'
_computing_data_reduction 'HKL Denzo, Scalepack (Otwinowski & Minor, 1997)'
_computing_publication_material 'WinGX (Farrugia, 1999)'
_computing_structure_refinement 'SHELXL (Sheldrick, 2008)'
_computing_structure_solution 'SHELXS (Sheldrick, 2008)'
_diffrn_ambient_temperature 125(2)
_diffrn_detector_area_resol_mean 9
_diffrn_measured_fraction_theta_full 0.997
_diffrn_measured_fraction_theta_max 0.997
_diffrn_measurement_device_type KappaCCD
_diffrn_measurement_method 'CCD phi and omega scans'
_diffrn_radiation_monochromator graphite
_diffrn_radiation_type MoK\a
_diffrn_radiation_wavelength 0.71073
_diffrn_reflns_av_R_equivalents 0.0165
_diffrn_reflns_av_unetI/netI 0.0228
_diffrn_reflns_limit_h_max 13
_diffrn_reflns_limit_h_min -13
_diffrn_reflns_limit_k_max 13
_diffrn_reflns_limit_k_min -13
_diffrn_reflns_limit_l_max 18
_diffrn_reflns_limit_l_min -18
_diffrn_reflns_number 12482
_diffrn_reflns_theta_full 25
_diffrn_reflns_theta_max 25
_diffrn_reflns_theta_min 2.99
_exptl_absorpt_coefficient_mu 3.447
_exptl_absorpt_correction_T_max 0.6085
_exptl_absorpt_correction_T_min 0.5176
_exptl_absorpt_correction_type multi-scan
_exptl_absorpt_process_details 'HKL Scalepack (Otwinowski & Minor, 1997)'
_exptl_crystal_colour colorless
_exptl_crystal_density_diffrn 1.704
_exptl_crystal_density_method 'not measured'
_exptl_crystal_description prism
_exptl_crystal_F_000 930
_exptl_crystal_size_max 0.22
_exptl_crystal_size_mid 0.16
_exptl_crystal_size_min 0.16
_refine_diff_density_max 0.78
_refine_diff_density_min -1.39
_refine_diff_density_rms 0.093
_refine_ls_extinction_method none
_refine_ls_goodness_of_fit_ref 1.046
_refine_ls_hydrogen_treatment mixed
_refine_ls_matrix_type full
_refine_ls_number_parameters 485
_refine_ls_number_reflns 6421
_refine_ls_number_restraints 13
_refine_ls_restrained_S_all 1.049
_refine_ls_R_factor_all 0.0242
_refine_ls_R_factor_gt 0.023
_refine_ls_shift/su_max 0.001
_refine_ls_shift/su_mean 0
_refine_ls_structure_factor_coef Fsqd
_refine_ls_weighting_details 'calc w=1/[\s^2^(Fo^2^)+(0.0368P)^2^+1.8233P] where P=(Fo^2^+2Fc^2^)/3'
_refine_ls_weighting_scheme calc
_refine_ls_wR_factor_gt 0.0572
_refine_ls_wR_factor_ref 0.0578
_reflns_number_gt 6199
_reflns_number_total 6421
_reflns_threshold_expression >2\s(I)
_cod_data_source_file c1cc15451f.txt
_cod_data_source_block 1
_cod_original_cell_volume 1833.7(3)
_cod_original_sg_symbol_H-M P-1
_cod_database_code 7107101

loop_
_space_group_symop_operation_xyz
'x, y, z'
'-x, -y, -z'

loop_
_atom_site_label
_atom_site_type_symbol
_atom_site_fract_x
_atom_site_fract_y
_atom_site_fract_z
_atom_site_U_iso_or_equiv
_atom_site_adp_type
_atom_site_occupancy
_atom_site_symmetry_multiplicity
_atom_site_calc_flag
_atom_site_refinement_flags
_atom_site_disorder_assembly
_atom_site_disorder_group
C1 C 0.2177(3) -0.0175(3) 0.0986(2) 0.0183(5) Uani 1 1 d U . .
C2 C 0.1007(3) 0.1555(3) 0.1207(2) 0.0189(6) Uani 1 1 d U . .
C3 C 0.1550(3) 0.1270(3) -0.0327(2) 0.0197(6) Uani 1 1 d U . .
C4 C 0.4717(3) 0.1492(2) 0.0022(2) 0.0199(6) Uani 1 1 d . . .
C5 C 0.5965(3) 0.1696(3) -0.0026(2) 0.0232(6) Uani 1 1 d . . .
C6 C 0.7062(3) 0.2032(3) 0.0776(2) 0.0266(7) Uani 1 1 d . . .
C7 C 0.6856(3) 0.2127(3) 0.1594(2) 0.0234(6) Uani 1 1 d . . .
C8 C 0.5569(3) 0.1892(2) 0.1605(2) 0.0183(6) Uani 1 1 d . . .
C9 C 0.5318(3) 0.1877(3) 0.24880(19) 0.0189(6) Uani 1 1 d . . .
C10 C 0.3939(3) 0.3254(2) 0.2678(2) 0.0201(6) Uani 1 1 d . . .
C11 C 0.3917(3) 0.3982(2) 0.1912(2) 0.0185(6) Uani 1 1 d . . .
C12 C 0.4465(3) 0.5182(3) 0.2063(2) 0.0251(7) Uani 1 1 d . . .
C13 C 0.4378(3) 0.5819(3) 0.1328(2) 0.0281(7) Uani 1 1 d . . .
C14 C 0.3738(3) 0.5228(3) 0.0457(2) 0.0267(7) Uani 1 1 d . . .
C15 C 0.3212(3) 0.4030(3) 0.0345(2) 0.0223(6) Uani 1 1 d . . .
C16 C 0.3440(3) 0.1183(2) 0.29823(19) 0.0173(6) Uani 1 1 d . . .
C17 C 0.4253(3) 0.1423(2) 0.3999(2) 0.0184(6) Uani 1 1 d . . .
C18 C 0.2374(3) -0.1076(2) 0.4504(2) 0.0203(6) Uani 1 1 d . . .
C19 C 0.1222(3) -0.2056(2) 0.4041(2) 0.0201(6) Uani 1 1 d . . .
C20 C 0.0696(3) -0.2813(3) 0.4555(2) 0.0269(7) Uani 1 1 d . . .
C21 C -0.0413(3) -0.3725(3) 0.4142(2) 0.0298(7) Uani 1 1 d . . .
C22 C -0.0981(3) -0.3863(3) 0.3200(2) 0.0281(7) Uani 1 1 d . . .
C23 C -0.0482(3) -0.3143(3) 0.2661(2) 0.0280(7) Uani 1 1 d . . .
C24 C 0.0622(3) -0.2235(3) 0.3088(2) 0.0259(7) Uani 1 1 d . . .
C25 C 0.7920(4) 0.9609(3) 0.3371(3) 0.0368(8) Uani 1 1 d . . .
C26A C 0.0963(5) 0.3941(7) 0.3224(3) 0.0315(17) Uani 0.633(11) 1 d PG A 2
C26B C 0.0931(11) 0.3520(14) 0.3326(7) 0.0315(17) Uani 0.367(11) 1 d PG A 1
C27A C 0.0979(7) 0.2893(4) 0.3613(6) 0.0347(19) Uani 0.633(11) 1 d PG A 2
C27B C 0.1405(13) 0.2783(7) 0.3968(10) 0.0347(19) Uani 0.367(11) 1 d PG A 1
C28A C 0.2003(10) 0.2846(6) 0.4415(6) 0.045(3) Uani 0.633(11) 1 d PG A 2
C28B C 0.2570(14) 0.3214(12) 0.4713(8) 0.045(3) Uani 0.367(11) 1 d PG A 1
C29A C 0.3011(7) 0.3847(9) 0.4830(3) 0.047(3) Uani 0.633(11) 1 d PG A 2
C29B C 0.3260(10) 0.4381(14) 0.4814(7) 0.047(3) Uani 0.367(11) 1 d PG A 1
C30A C 0.2996(6) 0.4895(6) 0.4442(5) 0.048(2) Uani 0.633(11) 1 d PG A 2
C30B C 0.2786(17) 0.5118(8) 0.4172(12) 0.048(2) Uani 0.367(11) 1 d PG A 1
C31A C 0.1972(8) 0.4942(4) 0.3639(5) 0.0362(19) Uani 0.633(11) 1 d PG A 2
C31B C 0.1622(19) 0.4687(12) 0.3428(9) 0.0362(19) Uani 0.367(11) 1 d PG A 1
C32 C 0.0685(3) 0.5720(3) 0.0826(2) 0.0308(7) Uani 1 1 d . . .
C33 C 0.0189(4) 0.6209(3) 0.0022(3) 0.0341(8) Uani 1 1 d . . .
C34 C -0.0491(4) 0.5488(3) -0.0793(3) 0.0370(8) Uani 1 1 d . . .
H4 H 0.3985 0.1279 -0.0517 0.024 Uiso 1 1 calc R . .
H4N H 0.416(3) 0.074(3) 0.5118(2) 0.023 Uiso 1 1 d D . .
H5 H 0.6077 0.1611 -0.0587 0.028 Uiso 1 1 calc R . .
H6 H 0.7919 0.2189 0.0761 0.032 Uiso 1 1 calc R . .
H7 H 0.7578 0.2348 0.2138 0.028 Uiso 1 1 calc R . .
H9A H 0.5964 0.2518 0.2924 0.023 Uiso 1 1 calc R . .
H9B H 0.5456 0.1142 0.2728 0.023 Uiso 1 1 calc R . .
H10A H 0.3163 0.3263 0.2842 0.024 Uiso 1 1 calc R . .
H10B H 0.4724 0.3595 0.3208 0.024 Uiso 1 1 calc R . .
H12 H 0.4892 0.5562 0.2657 0.03 Uiso 1 1 calc R . .
H13 H 0.4743 0.6628 0.142 0.034 Uiso 1 1 calc R . .
H14 H 0.3664 0.5634 -0.0049 0.032 Uiso 1 1 calc R . .
H15 H 0.2792 0.3636 -0.0244 0.027 Uiso 1 1 calc R . .
H16A H 0.3409 0.0379 0.2765 0.021 Uiso 1 1 calc R . .
H16B H 0.2536 0.1235 0.2897 0.021 Uiso 1 1 calc R . .
H18 H 0.284 -0.1028 0.5126 0.024 Uiso 1 1 calc R . .
H20 H 0.1096 -0.2704 0.5187 0.032 Uiso 1 1 calc R . .
H21 H -0.0765 -0.4229 0.4487 0.036 Uiso 1 1 calc R . .
H23 H -0.0879 -0.3266 0.2029 0.034 Uiso 1 1 calc R . .
H24 H 0.0971 -0.1736 0.2739 0.031 Uiso 1 1 calc R . .
H26A H 0.0278 0.3972 0.2687 0.038 Uiso 0.633(11) 1 calc PR A 2
H26B H 0.0152 0.3231 0.2828 0.038 Uiso 0.367(11) 1 calc PR A 1
H27A H 0.0304 0.2223 0.3335 0.042 Uiso 0.633(11) 1 calc PR A 2
H27B H 0.0943 0.2002 0.39 0.042 Uiso 0.367(11) 1 calc PR A 1
H28A H 0.2013 0.2145 0.4675 0.054 Uiso 0.633(11) 1 calc PR A 2
H28B H 0.2887 0.2721 0.5142 0.054 Uiso 0.367(11) 1 calc PR A 1
H29A H 0.3696 0.3816 0.5367 0.056 Uiso 0.633(11) 1 calc PR A 2
H29B H 0.404 0.467 0.5312 0.056 Uiso 0.367(11) 1 calc PR A 1
H30A H 0.367 0.5565 0.4719 0.057 Uiso 0.633(11) 1 calc PR A 2
H30B H 0.3248 0.5899 0.424 0.057 Uiso 0.367(11) 1 calc PR A 1
H31A H 0.1961 0.5643 0.3379 0.043 Uiso 0.633(11) 1 calc PR A 2
H31B H 0.1305 0.518 0.2998 0.043 Uiso 0.367(11) 1 calc PR A 1
H32 H 0.1141 0.6204 0.1378 0.037 Uiso 1 1 calc R . .
H33 H 0.0317 0.7025 0.0035 0.041 Uiso 1 1 calc R . .
H34 H -0.0823 0.5822 -0.1326 0.044 Uiso 1 1 calc R . .
N1 N 0.4508(2) 0.1589(2) 0.08270(16) 0.0165(5) Uani 1 1 d . . .
N2 N 0.3948(2) 0.1995(2) 0.24074(16) 0.0161(5) Uani 1 1 d . . .
N3 N 0.3280(2) 0.3406(2) 0.10519(17) 0.0178(5) Uani 1 1 d . . .
N4 N 0.3802(2) 0.0622(2) 0.44908(16) 0.0192(5) Uani 1 1 d D . .
N5 N 0.2729(2) -0.0288(2) 0.40355(16) 0.0191(5) Uani 1 1 d . . .
N7 N -0.2156(3) -0.4829(3) 0.2738(2) 0.0396(8) Uani 1 1 d . . .
O1 O 0.1933(2) -0.11734(18) 0.10308(16) 0.0285(5) Uani 1 1 d U . .
O2 O 0.0067(2) 0.1575(2) 0.13841(17) 0.0297(5) Uani 1 1 d U . .
O3 O 0.0921(2) 0.1167(2) -0.10897(15) 0.0319(5) Uani 1 1 d U . .
O4 O 0.5226(2) 0.22411(18) 0.43505(14) 0.0224(4) Uani 1 1 d . . .
O5 O -0.2653(3) -0.4945(2) 0.1910(2) 0.0500(7) Uani 1 1 d . . .
O6 O -0.2590(3) -0.5486(2) 0.3217(2) 0.0551(8) Uani 1 1 d . . .
O7 O 0.6265(4) 0.7620(2) 0.3169(2) 0.0582(9) Uani 1 1 d . . .
O8 O 0.5662(3) 0.9006(3) 0.20627(17) 0.0451(7) Uani 1 1 d . . .
O9 O 0.5674(2) 0.9419(2) 0.35925(15) 0.0299(5) Uani 1 1 d . . .
F1 F 0.8603(2) 0.9445(2) 0.42166(16) 0.0524(6) Uani 1 1 d . . .
F2 F 0.8017(2) 1.07782(18) 0.33710(16) 0.0415(5) Uani 1 1 d . . .
F3 F 0.8528(3) 0.9298(3) 0.2828(2) 0.0699(8) Uani 1 1 d . . .
S1 S 0.61814(9) 0.88070(7) 0.30037(5) 0.03076(19) Uani 1 1 d . . .
Re1 Re 0.258871(9) 0.150528(8) 0.095369(7) 0.01509(5) Uani 1 1 d U . .

loop_
_atom_site_aniso_label
_atom_site_aniso_U_11
_atom_site_aniso_U_22
_atom_site_aniso_U_33
_atom_site_aniso_U_23
_atom_site_aniso_U_13
_atom_site_aniso_U_12
C1 0.0163(14) 0.0174(7) 0.0197(14) -0.0002(11) 0.0065(11) 0.0006(11)
C2 0.0176(12) 0.0182(14) 0.0207(15) 0.0041(11) 0.0072(11) 0.0021(11)
C4 0.0234(15) 0.0189(14) 0.0194(15) 0.0053(11) 0.0089(12) 0.0062(12)
C5 0.0273(16) 0.0264(16) 0.0228(16) 0.0091(12) 0.0139(13) 0.0110(13)
C6 0.0182(15) 0.0368(18) 0.0316(18) 0.0129(14) 0.0137(13) 0.0108(13)
C7 0.0178(15) 0.0306(16) 0.0222(16) 0.0095(13) 0.0066(12) 0.0055(12)
C8 0.0176(14) 0.0144(13) 0.0232(15) 0.0056(11) 0.0077(12) 0.0023(11)
C9 0.0137(13) 0.0234(14) 0.0173(14) 0.0044(11) 0.0036(11) 0.0022(11)
C10 0.0238(15) 0.0166(14) 0.0192(15) 0.0011(11) 0.0085(12) 0.0021(12)
C11 0.0186(14) 0.0167(14) 0.0209(15) 0.0044(11) 0.0080(12) 0.0038(11)
C12 0.0288(16) 0.0190(15) 0.0245(16) 0.0018(12) 0.0079(13) 0.0016(13)
C13 0.0354(18) 0.0149(14) 0.0310(18) 0.0064(13) 0.0113(15) -0.0006(13)
C14 0.0328(17) 0.0233(15) 0.0251(17) 0.0118(13) 0.0117(14) 0.0042(13)
C15 0.0234(15) 0.0230(15) 0.0190(15) 0.0044(12) 0.0062(12) 0.0035(12)
C16 0.0179(14) 0.0172(13) 0.0164(14) 0.0056(11) 0.0079(11) -0.0008(11)
C17 0.0195(14) 0.0171(14) 0.0201(15) 0.0032(11) 0.0088(12) 0.0042(12)
C18 0.0216(15) 0.0189(14) 0.0198(15) 0.0031(11) 0.0075(12) 0.0029(12)
C19 0.0219(15) 0.0161(14) 0.0243(16) 0.0040(11) 0.0116(12) 0.0028(12)
C20 0.0339(18) 0.0253(16) 0.0229(16) 0.0038(13) 0.0148(14) 0.0014(14)
C21 0.0339(18) 0.0237(16) 0.038(2) 0.0038(14) 0.0251(16) -0.0007(14)
C22 0.0237(16) 0.0179(15) 0.0392(19) -0.0030(13) 0.0126(14) -0.0041(13)
C23 0.0273(17) 0.0273(16) 0.0255(17) 0.0028(13) 0.0067(14) 0.0026(13)
C24 0.0260(16) 0.0242(15) 0.0244(16) 0.0078(13) 0.0073(13) 0.0004(13)
C25 0.043(2) 0.038(2) 0.035(2) 0.0060(16) 0.0173(17) 0.0181(17)
C26A 0.033(2) 0.031(5) 0.037(3) 0.012(3) 0.0187(19) 0.011(3)
C26B 0.033(2) 0.031(5) 0.037(3) 0.012(3) 0.0187(19) 0.011(3)
C27A 0.038(5) 0.040(3) 0.036(5) 0.010(3) 0.023(4) 0.013(3)
C27B 0.038(5) 0.040(3) 0.036(5) 0.010(3) 0.023(4) 0.013(3)
C28A 0.048(7) 0.060(5) 0.051(6) 0.026(4) 0.033(5) 0.033(5)
C28B 0.048(7) 0.060(5) 0.051(6) 0.026(4) 0.033(5) 0.033(5)
C29A 0.050(4) 0.068(8) 0.033(3) 0.012(4) 0.020(3) 0.027(5)
C29B 0.050(4) 0.068(8) 0.033(3) 0.012(4) 0.020(3) 0.027(5)
C3 0.0178(14) 0.0211(14) 0.0189(10) 0.0048(11) 0.0067(10) 0.0007(12)
C30A 0.045(4) 0.049(4) 0.045(6) -0.015(4) 0.016(4) 0.008(3)
C30B 0.045(4) 0.049(4) 0.045(6) -0.015(4) 0.016(4) 0.008(3)
C31A 0.032(5) 0.031(3) 0.045(5) -0.002(3) 0.013(4) 0.010(3)
C31B 0.032(5) 0.031(3) 0.045(5) -0.002(3) 0.013(4) 0.010(3)
C32 0.0320(18) 0.0284(17) 0.0302(18) -0.0041(14) 0.0109(15) 0.0051(14)
C33 0.0366(19) 0.0206(16) 0.045(2) 0.0039(15) 0.0156(17) 0.0037(14)
C34 0.039(2) 0.0362(19) 0.035(2) 0.0097(16) 0.0103(16) 0.0089(16)
N1 0.0184(12) 0.0144(11) 0.0166(12) 0.0029(9) 0.0063(10) 0.0026(9)
N2 0.0180(12) 0.0139(11) 0.0170(12) 0.0035(9) 0.0081(10) 0.0014(9)
N3 0.0168(12) 0.0178(12) 0.0189(13) 0.0048(10) 0.0067(10) 0.0028(10)
N4 0.0210(12) 0.0196(12) 0.0149(12) 0.0043(10) 0.0067(10) -0.0009(10)
N5 0.0196(12) 0.0187(12) 0.0190(12) 0.0026(10) 0.0083(10) 0.0016(10)
N7 0.0284(16) 0.0359(17) 0.050(2) -0.0069(15) 0.0186(15) -0.0066(13)
O1 0.0308(12) 0.0179(8) 0.0374(13) 0.0036(9) 0.0154(10) 0.0014(9)
O2 0.0199(11) 0.0334(12) 0.0390(14) 0.0070(10) 0.0138(10) 0.0066(9)
O3 0.0283(12) 0.0389(13) 0.0206(12) 0.0034(10) 0.0025(10) 0.0007(10)
O4 0.0212(11) 0.0214(10) 0.0203(11) 0.0014(8) 0.0066(9) -0.0033(9)
O5 0.0382(15) 0.0469(16) 0.0473(18) -0.0143(13) 0.0079(13) -0.0121(13)
O6 0.0477(17) 0.0405(15) 0.064(2) -0.0015(14) 0.0212(15) -0.0199(13)
O7 0.087(2) 0.0191(13) 0.0535(18) 0.0020(12) 0.0093(16) 0.0063(14)
O8 0.0617(18) 0.0508(16) 0.0170(12) 0.0002(11) 0.0088(12) 0.0094(14)
O9 0.0336(12) 0.0319(12) 0.0204(11) 0.0026(9) 0.0094(10) -0.0001(10)
F1 0.0452(13) 0.0549(14) 0.0475(14) 0.0154(11) -0.0003(11) 0.0170(11)
F2 0.0389(12) 0.0324(11) 0.0552(14) 0.0131(10) 0.0205(10) 0.0043(9)
F3 0.0669(17) 0.089(2) 0.0754(19) -0.0005(16) 0.0442(15) 0.0340(16)
S1 0.0468(5) 0.0205(4) 0.0194(4) -0.0007(3) 0.0078(4) 0.0030(3)
Re1 0.01347(7) 0.01448(7) 0.01578(7) 0.00241(5) 0.00497(5) -0.00005(5)

loop_
_atom_type_symbol
_atom_type_description
_atom_type_scat_dispersion_real
_atom_type_scat_dispersion_imag
_atom_type_scat_source
C C 0.0033 0.0016 'International Tables Vol C Tables 4.2.6.8 and 6.1.1.4'
H H 0 0 'International Tables Vol C Tables 4.2.6.8 and 6.1.1.4'
N N 0.0061 0.0033 'International Tables Vol C Tables 4.2.6.8 and 6.1.1.4'
O O 0.0106 0.006 'International Tables Vol C Tables 4.2.6.8 and 6.1.1.4'
F F 0.0171 0.0103 'International Tables Vol C Tables 4.2.6.8 and 6.1.1.4'
S S 0.1246 0.1234 'International Tables Vol C Tables 4.2.6.8 and 6.1.1.4'
Re Re -1.0185 7.231 'International Tables Vol C Tables 4.2.6.8 and 6.1.1.4'

loop_
_geom_angle_atom_site_label_1
_geom_angle_atom_site_label_2
_geom_angle_atom_site_label_3
_geom_angle
_geom_angle_site_symmetry_1
C1 Re1 N1 95.49(10) .
C1 Re1 N2 96.71(10) .
C1 Re1 N3 172.98(10) .
C2 Re1 C1 87.83(12) .
C2 Re1 C3 88.77(12) .
C2 Re1 N1 172.89(10) .
C2 Re1 N2 94.81(11) .
C2 Re1 N3 95.76(11) .
C3 Re1 C1 89.96(12) .
C3 Re1 N1 97.50(11) .
C3 Re1 N2 172.53(10) .
C3 Re1 N3 96.13(11) .
C4 C5 C6 118.9(3) .
C4 C5 H5 120.5 .
C4 N1 Re1 124.72(19) .
C5 C4 H4 118.8 .
C5 C6 H6 120.6 .
C6 C5 H5 120.5 .
C6 C7 C8 119.9(3) .
C6 C7 H7 120 .
C7 C6 C5 118.8(3) .
C7 C6 H6 120.6 .
C7 C8 C9 121.0(3) .
C8 C7 H7 120 .
C8 C9 H9A 108.7 .
C8 C9 H9B 108.7 .
C8 C9 N2 114.0(2) .
C8 N1 C4 118.6(2) .
C8 N1 Re1 116.20(19) .
C9 N2 C10 111.4(2) .
C9 N2 Re1 109.50(17) .
C10 N2 Re1 106.75(17) .
C11 C10 H10A 109.4 .
C11 C10 H10B 109.4 .
C11 C10 N2 111.0(2) .
C11 C12 C13 119.8(3) .
C11 C12 H12 120.1 .
C11 N3 Re1 115.73(19) .
C12 C11 C10 122.3(3) .
C12 C13 H13 120.7 .
C13 C12 H12 120.1 .
C13 C14 H14 120.4 .
C14 C13 C12 118.6(3) .
C14 C13 H13 120.7 .
C14 C15 H15 118.6 .
C15 C14 C13 119.1(3) .
C15 C14 H14 120.4 .
C15 N3 C11 118.4(2) .
C15 N3 Re1 125.7(2) .
C16 N2 C10 110.8(2) .
C16 N2 C9 109.3(2) .
C16 N2 Re1 109.00(16) .
C17 C16 H16A 108.5 .
C17 C16 H16B 108.5 .
C17 N4 H4N 120(2) .
C17 N4 N5 118.4(2) .
C18 N5 N4 117.4(2) .
C19 C18 H18 120.6 .
C19 C20 H20 119.4 .
C19 C24 H24 119.6 .
C20 C19 C18 119.6(3) .
C20 C19 C24 119.0(3) .
C20 C21 C22 117.9(3) .
C20 C21 H21 121.1 .
C21 C20 C19 121.2(3) .
C21 C20 H20 119.4 .
C21 C22 N7 119.3(3) .
C22 C21 H21 121.1 .
C22 C23 H23 120.9 .
C23 C22 C21 123.0(3) .
C23 C22 N7 117.7(3) .
C23 C24 C19 120.8(3) .
C23 C24 H24 119.6 .
C24 C19 C18 121.3(3) .
C24 C23 C22 118.2(3) .
C24 C23 H23 120.9 .
C26A C27A H27A 120 .
C26A C31A H31A 120 .
C26B C27B C28B 120 .
C26B C27B H27B 120 .
C26B C31B H31B 120 .
C27A C26A C31A 120 .
C27A C26A H26A 120 .
C27A C28A C29A 120 .
C27A C28A H28A 120 .
C27B C26B C31B 120 .
C27B C26B H26B 120 .
C27B C28B H28B 120 .
C28A C27A C26A 120 .
C28A C27A H27A 120 .
C28A C29A H29A 120 .
C28B C27B H27B 120 .
C28B C29B H29B 120 .
C29A C28A H28A 120 .
C29A C30A C31A 120 .
C29A C30A H30A 120 .
C29B C28B C27B 120 .
C29B C28B H28B 120 .
C29B C30B C31B 120 .
C29B C30B H30B 120 .
C30A C29A C28A 120 .
C30A C29A H29A 120 .
C30A C31A C26A 120 .
C30A C31A H31A 120 .
C30B C29B C28B 120 .
C30B C29B H29B 120 .
C30B C31B C26B 120 .
C30B C31B H31B 120 .
C31A C26A H26A 120 .
C31A C30A H30A 120 .
C31B C26B H26B 120 .
C31B C30B H30B 120 .
C32 C33 H33 119.9 .
C32 C34 C33 120.6(3) 2_565
C32 C34 H34 119.7 2_565
C33 C32 H32 120.5 .
C33 C34 H34 119.7 .
C34 C32 C33 119.1(3) 2_565
C34 C32 H32 120.5 2_565
C34 C33 C32 120.3(3) .
C34 C33 H33 119.9 .
H10A C10 H10B 108 .
H16A C16 H16B 107.5 .
H9A C9 H9B 107.6 .
N1 C4 C5 122.5(3) .
N1 C4 H4 118.8 .
N1 C8 C7 121.2(3) .
N1 C8 C9 117.6(2) .
N1 Re1 N2 78.58(9) .
N1 Re1 N3 80.30(9) .
N2 C10 H10A 109.4 .
N2 C10 H10B 109.4 .
N2 C16 C17 115.1(2) .
N2 C16 H16A 108.5 .
N2 C16 H16B 108.5 .
N2 C9 H9A 108.7 .
N2 C9 H9B 108.7 .
N3 C11 C10 116.4(2) .
N3 C11 C12 121.3(3) .
N3 C15 C14 122.7(3) .
N3 C15 H15 118.6 .
N3 Re1 N2 77.01(9) .
N4 C17 C16 113.2(2) .
N5 C18 C19 118.9(3) .
N5 C18 H18 120.6 .
N5 N4 H4N 121(2) .
O1 C1 Re1 178.0(3) .
O2 C2 Re1 178.0(3) .
O3 C3 Re1 177.7(3) .
O4 C17 C16 124.3(3) .
O4 C17 N4 122.5(3) .
O5 N7 C22 119.0(3) .
O5 N7 O6 123.2(3) .
O6 N7 C22 117.8(3) .
O7 S1 C25 103.46(19) .
O7 S1 O8 116.55(17) .
O7 S1 O9 115.39(18) .
O8 S1 C25 102.92(18) .
O8 S1 O9 113.35(16) .
O9 S1 C25 102.58(15) .
F1 C25 F2 106.7(3) .
F1 C25 S1 111.7(3) .
F2 C25 S1 110.8(2) .
F3 C25 F1 108.0(3) .
F3 C25 F2 106.7(3) .
F3 C25 S1 112.5(3) .

loop_
_geom_bond_atom_site_label_1
_geom_bond_atom_site_label_2
_geom_bond_distance
_geom_bond_site_symmetry_2
C4 H4 0.93 .
C5 C4 1.370(4) .
C5 C6 1.390(4) .
C5 H5 0.93 .
C6 H6 0.93 .
C7 C6 1.377(5) .
C7 C8 1.390(4) .
C7 H7 0.93 .
C8 C9 1.499(4) .
C9 H9A 0.97 .
C9 H9B 0.97 .
C10 C11 1.499(4) .
C10 H10A 0.97 .
C10 H10B 0.97 .
C12 C11 1.380(4) .
C12 C13 1.388(4) .
C12 H12 0.93 .
C13 C14 1.380(5) .
C13 H13 0.93 .
C14 H14 0.93 .
C15 C14 1.377(4) .
C15 H15 0.93 .
C16 C17 1.523(4) .
C16 H16A 0.97 .
C16 H16B 0.97 .
C18 H18 0.93 .
C19 C18 1.466(4) .
C19 C20 1.391(4) .
C19 C24 1.401(4) .
C20 H20 0.93 .
C21 C20 1.383(5) .
C21 C22 1.384(5) .
C21 H21 0.93 .
C23 C22 1.382(5) .
C23 H23 0.93 .
C24 C23 1.381(4) .
C24 H24 0.93 .
C26A C27A 1.39 .
C26A C31A 1.39 .
C26A H26A 0.93 .
C26B C27B 1.39 .
C26B C31B 1.39 .
C26B H26B 0.93 .
C27A C28A 1.39 .
C27A H27A 0.93 .
C27B C28B 1.39 .
C27B H27B 0.93 .
C28A C29A 1.39 .
C28A H28A 0.93 .
C28B C29B 1.39 .
C28B H28B 0.93 .
C29A C30A 1.39 .
C29A H29A 0.93 .
C29B C30B 1.39 .
C29B H29B 0.93 .
C30A C31A 1.39 .
C30A H30A 0.93 .
C30B C31B 1.39 .
C30B H30B 0.93 .
C31A H31A 0.93 .
C31B H31B 0.93 .
C32 C34 1.376(5) 2_565
C32 H32 0.93 .
C33 C32 1.395(5) .
C33 C34 1.378(5) .
C33 H33 0.93 .
C34 C32 1.376(5) 2_565
C34 H34 0.93 .
N1 C4 1.360(4) .
N1 C8 1.345(4) .
N2 C10 1.509(4) .
N2 C16 1.491(3) .
N2 C9 1.501(4) .
N3 C11 1.360(4) .
N3 C15 1.343(4) .
N4 C17 1.359(4) .
N4 H4N 0.920(2) .
N4 N5 1.371(3) .
N5 C18 1.283(4) .
N7 C22 1.471(4) .
N7 O6 1.234(4) .
O1 C1 1.150(4) .
O2 C2 1.158(4) .
O3 C3 1.149(4) .
O4 C17 1.223(3) .
O5 N7 1.216(4) .
F1 C25 1.332(4) .
F2 C25 1.344(4) .
F3 C25 1.323(4) .
S1 C25 1.827(4) .
S1 O7 1.433(3) .
S1 O8 1.441(3) .
S1 O9 1.453(2) .
Re1 C1 1.925(3) .
Re1 C2 1.916(3) .
Re1 C3 1.921(3) .
Re1 N1 2.164(2) .
Re1 N2 2.235(2) .
Re1 N3 2.171(2) .
